data_7031381
loop_
_publ_author_name
'George, Sheby Mary'
'Kim, Hyo-Suk'
'Lah, Myoung Soo'
'Park, Bo Keun'
'Kim, Chang Gyoun'
'Chung, Taek-Mo'

_publ_section_title
;
 Synthesis of new heteroleptic strontium complexes.
;
_journal_issue 38
_journal_name_full 'Dalton transactions (Cambridge, England : 2003)'
_journal_page_first 14461
_journal_page_last 14469
_journal_paper_doi 10.1039/c4dt00689e
_journal_volume 43
_journal_year 2014
_chemical_formula_sum 'C44 H88 N4 O6 Sr2'
_chemical_formula_weight 944.42
_chemical_name_systematic
; 
 ? 
;
_space_group_IT_number 14
_symmetry_cell_setting monoclinic
_symmetry_space_group_name_Hall '-P 2yn'
_symmetry_space_group_name_H-M 'P 1 21/n 1'
_atom_sites_solution_hydrogens geom
_atom_sites_solution_primary direct
_atom_sites_solution_secondary difmap
_audit_creation_method SHELXL-97
_cell_angle_alpha 90.00
_cell_angle_beta 102.20(3)
_cell_angle_gamma 90.00
_cell_formula_units_Z 2
_cell_length_a 10.736(2)
_cell_length_b 14.750(3)
_cell_length_c 16.890(3)
_cell_measurement_reflns_used 5953
_cell_measurement_temperature 173(2)
_cell_measurement_theta_max 27.44
_cell_measurement_theta_min 3.03
_cell_volume 2614.2(9)
_computing_cell_refinement 'Rigaku Rapid Auto'
_computing_data_collection 'Rigaku Rapid Auto'
_computing_data_reduction 'Rigaku Rapid Auto'
_computing_molecular_graphics 'Diamond 3,ORTEP3'
_computing_publication_material WinGX
_computing_structure_refinement 'Bruker SHELXTL'
_computing_structure_solution 'Bruker SHELXTL'
_diffrn_ambient_temperature 173(2)
_diffrn_measured_fraction_theta_full 0.998
_diffrn_measured_fraction_theta_max 0.998
_diffrn_measurement_device_type 'imaging plate'
_diffrn_measurement_method 'omega scans'
_diffrn_radiation_monochromator graphite
_diffrn_radiation_source 'fine-focus sealed tube'
_diffrn_radiation_type MoK\a
_diffrn_radiation_wavelength 0.71073
_diffrn_reflns_av_R_equivalents 0.0672
_diffrn_reflns_av_sigmaI/netI 0.0629
_diffrn_reflns_limit_h_max 13
_diffrn_reflns_limit_h_min -13
_diffrn_reflns_limit_k_max 17
_diffrn_reflns_limit_k_min -19
_diffrn_reflns_limit_l_max 21
_diffrn_reflns_limit_l_min -21
_diffrn_reflns_number 23744
_diffrn_reflns_theta_full 27.44
_diffrn_reflns_theta_max 27.44
_diffrn_reflns_theta_min 3.03
_exptl_absorpt_coefficient_mu 2.084
_exptl_absorpt_correction_T_max 0.7316
_exptl_absorpt_correction_T_min 0.6458
_exptl_absorpt_correction_type multi-scan
_exptl_absorpt_process_details 'Rigaku Rapid Auto'
_exptl_crystal_colour colorless
_exptl_crystal_density_diffrn 1.200
_exptl_crystal_density_method 'not measured'
_exptl_crystal_description block
_exptl_crystal_F_000 1008
_exptl_crystal_size_max 0.23
_exptl_crystal_size_mid 0.20
_exptl_crystal_size_min 0.16
_refine_diff_density_max 0.346
_refine_diff_density_min -0.520
_refine_diff_density_rms 0.066
_refine_ls_extinction_method none
_refine_ls_goodness_of_fit_ref 1.039
_refine_ls_hydrogen_treatment constr
_refine_ls_matrix_type full
_refine_ls_number_parameters 350
_refine_ls_number_reflns 5953
_refine_ls_number_restraints 5
_refine_ls_restrained_S_all 1.061
_refine_ls_R_factor_all 0.0770
_refine_ls_R_factor_gt 0.0422
_refine_ls_shift/su_max 0.002
_refine_ls_shift/su_mean 0.000
_refine_ls_structure_factor_coef Fsqd
_refine_ls_weighting_details 'calc w=1/[\s^2^(Fo^2^)+(0.0408P)^2^+0.0545P] where P=(Fo^2^+2Fc^2^)/3'
_refine_ls_weighting_scheme calc
_refine_ls_wR_factor_gt 0.0820
_refine_ls_wR_factor_ref 0.0905
_reflns_number_gt 4152
_reflns_number_total 5953
_reflns_threshold_expression >2sigma(I)
_cod_data_source_file c4dt00689e2.cif
_cod_data_source_block '[Sr(dmaemamp)(tmhd)]2'
_cod_depositor_comments
;
The following automatic conversions were performed:

'_symmetry_cell_setting' value 'Monoclinic' changed to 'monoclinic'
according to
/usr/data/users/saulius/crontab/automatic-downloads/rss-feeds/RSC/lib/dictionaries/cif_core.dic
dictionary named 'cif_core.dic' version 2.4.2 from
2011-04-26.

'_exptl_absorpt_correction_type' value 'Multi-scan'
changed to 'multi-scan' according to
/usr/data/users/saulius/crontab/automatic-downloads/rss-feeds/RSC/lib/dictionaries/cif_core.dic
dictionary named 'cif_core.dic' version 2.4.2 from 2011-04-26.

Automatic conversion script
Id: cif_fix_values 2281 2013-09-26 08:29:07Z andrius 

 Adding full bibliography for 7031381--7031385.cif.
;
_cod_original_sg_symbol_H-M P2(1)/n
_cod_database_code 7031381

loop_
_symmetry_equiv_pos_as_xyz
'x, y, z'
'-x+1/2, y+1/2, -z+1/2'
'-x, -y, -z'
'x-1/2, -y-1/2, z-1/2'

loop_
_atom_site_label
_atom_site_type_symbol
_atom_site_fract_x
_atom_site_fract_y
_atom_site_fract_z
_atom_site_U_iso_or_equiv
_atom_site_adp_type
_atom_site_occupancy
_atom_site_symmetry_multiplicity
_atom_site_calc_flag
_atom_site_refinement_flags
_atom_site_disorder_assembly
_atom_site_disorder_group
Sr1 Sr 0.36676(2) 0.958032(16) 0.422246(14) 0.03015(9) Uani 1 1 d . . .
O1 O 0.16601(18) 0.94963(15) 0.32129(11) 0.0470(5) Uani 1 1 d . . .
O2 O 0.41155(17) 0.97574(13) 0.28699(10) 0.0396(5) Uani 1 1 d . . .
C1 C 0.1317(3) 0.95751(18) 0.24554(15) 0.0346(6) Uani 1 1 d . . .
C2 C 0.2153(2) 0.96821(17) 0.19238(15) 0.0341(6) Uani 1 1 d . . .
H2 H 0.1782 0.9710 0.1361 0.041 Uiso 1 1 calc R . .
C3 C 0.3485(3) 0.97521(17) 0.21497(15) 0.0323(6) Uani 1 1 d . . .
C4 C -0.0132(3) 0.9504(2) 0.21177(17) 0.0468(8) Uani 1 1 d . . .
C5 C 0.4293(3) 0.98318(19) 0.14919(16) 0.0386(7) Uani 1 1 d . . .
C6 C -0.0516(4) 0.8532(3) 0.2280(2) 0.0805(13) Uani 1 1 d . . .
H6A H -0.0306 0.8413 0.2864 0.121 Uiso 1 1 calc R . .
H6B H -0.0053 0.8105 0.2004 0.121 Uiso 1 1 calc R . .
H6C H -0.1435 0.8455 0.2077 0.121 Uiso 1 1 calc R . .
C7 C -0.0781(4) 1.0178(4) 0.2578(2) 0.0961(16) Uani 1 1 d . . .
H7A H -0.0490 1.0792 0.2490 0.144 Uiso 1 1 calc R . .
H7B H -0.0566 1.0035 0.3157 0.144 Uiso 1 1 calc R . .
H7C H -0.1707 1.0141 0.2382 0.144 Uiso 1 1 calc R . .
C8 C -0.0554(3) 0.9696(2) 0.12103(18) 0.0545(9) Uani 1 1 d . . .
H8A H -0.1485 0.9659 0.1051 0.082 Uiso 1 1 calc R . .
H8B H -0.0173 0.9248 0.0905 0.082 Uiso 1 1 calc R . .
H8C H -0.0275 1.0305 0.1093 0.082 Uiso 1 1 calc R . .
C9 C 0.3514(3) 0.9783(2) 0.06217(17) 0.0555(9) Uani 1 1 d . . .
H9A H 0.3050 0.9206 0.0541 0.083 Uiso 1 1 calc R . .
H9B H 0.4088 0.9823 0.0242 0.083 Uiso 1 1 calc R . .
H9C H 0.2906 1.0286 0.0525 0.083 Uiso 1 1 calc R . .
C10 C 0.5003(3) 1.0735(2) 0.1623(2) 0.0635(10) Uani 1 1 d . . .
H10A H 0.5556 1.0793 0.1232 0.095 Uiso 1 1 calc R . .
H10B H 0.5521 1.0758 0.2174 0.095 Uiso 1 1 calc R . .
H10C H 0.4385 1.1234 0.1545 0.095 Uiso 1 1 calc R . .
C11 C 0.5262(3) 0.9053(2) 0.1624(2) 0.0629(10) Uani 1 1 d . . .
H11A H 0.4809 0.8472 0.1554 0.094 Uiso 1 1 calc R . .
H11B H 0.5786 0.9089 0.2174 0.094 Uiso 1 1 calc R . .
H11C H 0.5809 0.9101 0.1229 0.094 Uiso 1 1 calc R . .
O3 O 0.57921(17) 0.91117(11) 0.49401(10) 0.0345(4) Uani 1 1 d . . .
N1 N 0.2348(3) 0.86812(18) 0.52156(17) 0.0505(7) Uani 1 1 d D . .
N2 N 0.4015(3) 0.77718(17) 0.42239(17) 0.0534(7) Uani 1 1 d D . .
C15 C 0.6323(3) 0.82837(17) 0.47782(17) 0.0377(7) Uani 1 1 d D . .
C121 C 0.2107(9) 0.7803(7) 0.4828(5) 0.048(2) Uani 0.50 1 d P A 1
H12A H 0.1545 0.7885 0.4287 0.058 Uiso 0.50 1 calc PR A 1
H12B H 0.1650 0.7418 0.5153 0.058 Uiso 0.50 1 calc PR A 1
C131 C 0.3295(4) 0.7323(2) 0.4731(3) 0.0736(12) Uani 0.50 1 d P A 1
H13A H 0.3850 0.7239 0.5274 0.088 Uiso 0.50 1 calc PR A 1
H13B H 0.3057 0.6713 0.4504 0.088 Uiso 0.50 1 calc PR A 1
C141 C 0.5276(7) 0.7696(4) 0.4172(5) 0.0601(19) Uani 0.50 1 d PD A 1
H14A H 0.5335 0.7856 0.3612 0.072 Uiso 0.50 1 calc PR A 1
H14B H 0.5519 0.7050 0.4253 0.072 Uiso 0.50 1 calc PR A 1
C161 C 0.302(2) 0.8779(16) 0.6066(7) 0.050(4) Uani 0.50 1 d P A 1
H16A H 0.3065 0.9422 0.6214 0.075 Uiso 0.50 1 calc PR A 1
H16B H 0.3878 0.8530 0.6136 0.075 Uiso 0.50 1 calc PR A 1
H16C H 0.2547 0.8450 0.6415 0.075 Uiso 0.50 1 calc PR A 1
C171 C 0.1058(13) 0.9129(10) 0.5119(10) 0.057(3) Uani 0.50 1 d P A 1
H17A H 0.0544 0.8798 0.5439 0.086 Uiso 0.50 1 calc PR A 1
H17B H 0.0626 0.9122 0.4547 0.086 Uiso 0.50 1 calc PR A 1
H17C H 0.1169 0.9757 0.5310 0.086 Uiso 0.50 1 calc PR A 1
C181 C 0.6667(8) 0.7735(5) 0.5590(4) 0.063(2) Uani 0.50 1 d P A 1
H18A H 0.5884 0.7681 0.5808 0.075 Uiso 0.50 1 calc PR A 1
H18B H 0.6911 0.7114 0.5459 0.075 Uiso 0.50 1 calc PR A 1
C191 C 0.768(3) 0.809(2) 0.6233(13) 0.107(9) Uani 0.50 1 d P A 1
H19A H 0.8329 0.8379 0.5994 0.161 Uiso 0.50 1 calc PR A 1
H19B H 0.8058 0.7588 0.6584 0.161 Uiso 0.50 1 calc PR A 1
H19C H 0.7316 0.8533 0.6553 0.161 Uiso 0.50 1 calc PR A 1
C201 C 0.7364(8) 0.8430(5) 0.4380(5) 0.0549(19) Uani 0.50 1 d PD A 1
H20A H 0.8005 0.8813 0.4735 0.066 Uiso 0.50 1 calc PR A 1
H20B H 0.7038 0.8778 0.3878 0.066 Uiso 0.50 1 calc PR A 1
C211 C 0.8043(9) 0.7583(6) 0.4154(7) 0.089(3) Uani 0.50 1 d P A 1
H21A H 0.8368 0.7224 0.4642 0.134 Uiso 0.50 1 calc PR A 1
H21B H 0.8754 0.7766 0.3909 0.134 Uiso 0.50 1 calc PR A 1
H21C H 0.7440 0.7217 0.3766 0.134 Uiso 0.50 1 calc PR A 1
C221 C 0.3199(9) 0.7536(6) 0.3343(5) 0.058(2) Uani 0.50 1 d P A 1
H22A H 0.3418 0.7959 0.2947 0.087 Uiso 0.50 1 calc PR A 1
H22B H 0.2289 0.7588 0.3343 0.087 Uiso 0.50 1 calc PR A 1
H22C H 0.3388 0.6915 0.3199 0.087 Uiso 0.50 1 calc PR A 1
C122 C 0.2662(15) 0.7675(7) 0.5239(7) 0.119(6) Uani 0.50 1 d PD A 2
H12C H 0.3148 0.7537 0.5792 0.143 Uiso 0.50 1 calc PR A 2
H12D H 0.1844 0.7342 0.5168 0.143 Uiso 0.50 1 calc PR A 2
C132 C 0.3295(4) 0.7323(2) 0.4731(3) 0.0736(12) Uani 0.50 1 d PD A 2
H13C H 0.2665 0.6949 0.4357 0.088 Uiso 0.50 1 calc PR A 2
H13D H 0.3898 0.6890 0.5057 0.088 Uiso 0.50 1 calc PR A 2
C142 C 0.5404(5) 0.7518(3) 0.4780(3) 0.0282(11) Uani 0.50 1 d PD A 2
H14C H 0.5317 0.7396 0.5343 0.034 Uiso 0.50 1 calc PR A 2
H14D H 0.5734 0.6963 0.4568 0.034 Uiso 0.50 1 calc PR A 2
C162 C 0.289(3) 0.890(2) 0.6034(13) 0.099(9) Uani 0.50 1 d P A 2
H16D H 0.2475 0.8544 0.6394 0.148 Uiso 0.50 1 calc PR A 2
H16E H 0.2765 0.9549 0.6124 0.148 Uiso 0.50 1 calc PR A 2
H16F H 0.3804 0.8766 0.6150 0.148 Uiso 0.50 1 calc PR A 2
C172 C 0.1042(15) 0.8867(14) 0.5035(12) 0.150(10) Uani 0.50 1 d PD A 2
H17D H 0.0614 0.8487 0.5372 0.225 Uiso 0.50 1 calc PR A 2
H17E H 0.0694 0.8738 0.4462 0.225 Uiso 0.50 1 calc PR A 2
H17F H 0.0904 0.9508 0.5145 0.225 Uiso 0.50 1 calc PR A 2
C182 C 0.7601(6) 0.8088(4) 0.5415(4) 0.0413(14) Uani 0.50 1 d P A 2
H18C H 0.7948 0.7495 0.5292 0.050 Uiso 0.50 1 calc PR A 2
H18D H 0.8236 0.8560 0.5366 0.050 Uiso 0.50 1 calc PR A 2
C192 C 0.740(2) 0.8077(16) 0.6273(7) 0.066(5) Uani 0.50 1 d P A 2
H19D H 0.6887 0.8602 0.6359 0.099 Uiso 0.50 1 calc PR A 2
H19E H 0.8229 0.8103 0.6652 0.099 Uiso 0.50 1 calc PR A 2
H19F H 0.6959 0.7518 0.6365 0.099 Uiso 0.50 1 calc PR A 2
C202 C 0.6772(7) 0.8391(4) 0.3936(4) 0.0386(15) Uani 0.50 1 d P A 2
H20C H 0.6037 0.8613 0.3526 0.046 Uiso 0.50 1 calc PR A 2
H20D H 0.7437 0.8866 0.4005 0.046 Uiso 0.50 1 calc PR A 2
C212 C 0.7302(8) 0.7531(6) 0.3594(5) 0.062(2) Uani 0.50 1 d P A 2
H21D H 0.8033 0.7300 0.3991 0.093 Uiso 0.50 1 calc PR A 2
H21E H 0.7571 0.7685 0.3091 0.093 Uiso 0.50 1 calc PR A 2
H21F H 0.6636 0.7066 0.3484 0.093 Uiso 0.50 1 calc PR A 2
C222 C 0.3945(8) 0.7426(6) 0.3449(6) 0.062(3) Uani 0.50 1 d P A 2
H22D H 0.4605 0.7707 0.3209 0.093 Uiso 0.50 1 calc PR A 2
H22E H 0.3104 0.7557 0.3112 0.093 Uiso 0.50 1 calc PR A 2
H22F H 0.4078 0.6768 0.3481 0.093 Uiso 0.50 1 calc PR A 2

loop_
_atom_site_aniso_label
_atom_site_aniso_U_11
_atom_site_aniso_U_22
_atom_site_aniso_U_33
_atom_site_aniso_U_23
_atom_site_aniso_U_13
_atom_site_aniso_U_12
Sr1 0.02692(14) 0.03719(14) 0.02416(13) -0.00220(12) 0.00044(9) -0.00271(12)
O1 0.0302(11) 0.0816(15) 0.0278(10) -0.0031(10) 0.0030(8) -0.0107(10)
O2 0.0262(11) 0.0632(13) 0.0286(10) 0.0032(9) 0.0041(8) -0.0025(9)
C1 0.0278(15) 0.0468(16) 0.0271(13) -0.0073(13) 0.0012(11) -0.0038(13)
C2 0.0293(15) 0.0444(16) 0.0258(13) 0.0004(12) -0.0003(11) -0.0008(12)
C3 0.0314(16) 0.0349(15) 0.0308(14) 0.0014(11) 0.0069(12) 0.0021(11)
C4 0.0255(16) 0.077(2) 0.0342(15) -0.0082(15) -0.0013(12) -0.0080(15)
C5 0.0335(17) 0.0499(17) 0.0331(14) 0.0044(13) 0.0087(13) 0.0018(13)
C6 0.052(3) 0.115(3) 0.066(2) 0.019(2) -0.007(2) -0.038(2)
C7 0.037(2) 0.182(5) 0.063(2) -0.046(3) -0.0030(19) 0.031(3)
C8 0.0350(18) 0.080(2) 0.0414(17) -0.0008(17) -0.0086(14) -0.0042(16)
C9 0.052(2) 0.085(3) 0.0320(15) 0.0010(16) 0.0154(15) -0.0003(18)
C10 0.067(3) 0.071(2) 0.056(2) 0.0005(18) 0.0228(19) -0.0250(19)
C11 0.050(2) 0.082(3) 0.062(2) 0.0093(19) 0.0250(18) 0.0214(19)
O3 0.0336(11) 0.0310(9) 0.0357(10) -0.0047(8) 0.0001(8) 0.0041(8)
N1 0.0519(19) 0.0563(16) 0.0488(16) -0.0042(14) 0.0229(14) -0.0062(13)
N2 0.0466(18) 0.0434(14) 0.0751(19) -0.0196(14) 0.0238(15) -0.0157(12)
C15 0.0412(18) 0.0314(14) 0.0378(15) 0.0002(12) 0.0025(14) 0.0078(12)
C121 0.050(5) 0.055(5) 0.045(5) 0.008(4) 0.019(4) -0.011(4)
C131 0.073(3) 0.046(2) 0.107(3) 0.010(2) 0.031(3) 0.0062(18)
C141 0.055(5) 0.041(4) 0.085(6) -0.013(4) 0.017(4) 0.005(3)
C161 0.054(8) 0.072(9) 0.023(5) 0.009(5) 0.008(5) 0.006(6)
C171 0.036(6) 0.079(5) 0.056(6) -0.033(6) 0.009(5) -0.008(4)
C181 0.072(6) 0.062(4) 0.057(4) 0.010(4) 0.019(4) 0.019(4)
C191 0.079(12) 0.087(14) 0.133(16) 0.002(10) -0.027(9) 0.026(9)
C201 0.057(6) 0.044(4) 0.070(5) 0.002(4) 0.029(4) 0.003(4)
C211 0.077(7) 0.065(5) 0.150(10) 0.000(6) 0.079(7) 0.012(5)
C221 0.081(7) 0.041(4) 0.047(4) -0.018(3) 0.004(5) -0.003(5)
C122 0.24(2) 0.042(5) 0.128(11) -0.007(7) 0.152(12) -0.030(9)
C132 0.073(3) 0.046(2) 0.107(3) 0.010(2) 0.031(3) 0.0062(18)
C142 0.030(3) 0.027(3) 0.026(3) 0.007(2) 0.002(2) 0.003(2)
C162 0.102(18) 0.082(11) 0.119(14) 0.047(10) 0.039(11) 0.002(10)
C172 0.049(10) 0.28(3) 0.121(15) 0.116(15) 0.026(10) 0.000(13)
C182 0.030(4) 0.039(3) 0.051(4) 0.009(3) 0.000(3) 0.002(3)
C192 0.084(11) 0.078(10) 0.020(5) 0.016(5) -0.026(5) 0.005(7)
C202 0.038(4) 0.040(3) 0.039(4) -0.002(3) 0.012(3) 0.007(3)
C212 0.058(6) 0.066(5) 0.069(5) -0.010(4) 0.028(4) 0.008(4)
C222 0.048(6) 0.045(4) 0.076(6) -0.024(4) -0.025(5) 0.012(4)

loop_
_atom_type_symbol
_atom_type_description
_atom_type_scat_dispersion_real
_atom_type_scat_dispersion_imag
_atom_type_scat_source
C C 0.0033 0.0016 'International Tables Vol C Tables 4.2.6.8 and 6.1.1.4'
H H 0.0000 0.0000 'International Tables Vol C Tables 4.2.6.8 and 6.1.1.4'
N N 0.0061 0.0033 'International Tables Vol C Tables 4.2.6.8 and 6.1.1.4'
O O 0.0106 0.0060 'International Tables Vol C Tables 4.2.6.8 and 6.1.1.4'
Sr Sr -1.5307 3.2498 'International Tables Vol C Tables 4.2.6.8 and 6.1.1.4'

loop_
_geom_angle_atom_site_label_1
_geom_angle_atom_site_label_2
_geom_angle_atom_site_label_3
_geom_angle
_geom_angle_site_symmetry_1
_geom_angle_site_symmetry_3
O3 Sr1 O3 81.41(6) 3_676 .
O3 Sr1 O2 113.30(6) 3_676 .
O3 Sr1 O2 98.41(6) . .
O3 Sr1 O1 121.33(7) 3_676 .
O3 Sr1 O1 157.05(7) . .
O2 Sr1 O1 70.94(6) . .
O3 Sr1 N2 141.51(8) 3_676 .
O3 Sr1 N2 66.75(7) . .
O2 Sr1 N2 92.99(7) . .
O1 Sr1 N2 92.96(8) . .
O3 Sr1 N1 96.89(7) 3_676 .
O3 Sr1 N1 96.20(8) . .
O2 Sr1 N1 148.03(8) . .
O1 Sr1 N1 84.81(8) . .
N2 Sr1 N1 67.14(8) . .
O3 Sr1 Sr1 41.27(4) 3_676 3_676
O3 Sr1 Sr1 40.14(4) . 3_676
O2 Sr1 Sr1 110.82(5) . 3_676
O1 Sr1 Sr1 162.41(5) . 3_676
N2 Sr1 Sr1 104.30(6) . 3_676
N1 Sr1 Sr1 98.64(7) . 3_676
C1 O1 Sr1 136.60(18) . .
C3 O2 Sr1 136.81(17) . .
O1 C1 C2 124.8(2) . .
O1 C1 C4 115.1(2) . .
C2 C1 C4 120.1(2) . .
C3 C2 C1 125.8(2) . .
O2 C3 C2 124.8(2) . .
O2 C3 C5 115.0(2) . .
C2 C3 C5 120.2(2) . .
C7 C4 C8 108.7(3) . .
C7 C4 C6 110.5(3) . .
C8 C4 C6 108.6(3) . .
C7 C4 C1 107.6(2) . .
C8 C4 C1 114.8(2) . .
C6 C4 C1 106.6(3) . .
C10 C5 C9 109.5(3) . .
C10 C5 C11 109.3(3) . .
C9 C5 C11 108.7(3) . .
C10 C5 C3 107.4(2) . .
C9 C5 C3 114.1(2) . .
C11 C5 C3 107.7(2) . .
C15 O3 Sr1 139.67(16) . 3_676
C15 O3 Sr1 121.73(15) . .
Sr1 O3 Sr1 98.59(6) 3_676 .
C172 N1 C162 110.7(15) . .
C172 N1 C121 90.1(10) . .
C162 N1 C121 130.0(12) . .
C172 N1 C161 116.9(12) . .
C162 N1 C161 9(2) . .
C121 N1 C161 122.2(10) . .
C172 N1 C171 15.6(11) . .
C162 N1 C171 100.5(13) . .
C121 N1 C171 105.7(6) . .
C161 N1 C171 107.9(10) . .
C172 N1 C122 113.8(10) . .
C162 N1 C122 99.0(13) . .
C121 N1 C122 32.5(6) . .
C161 N1 C122 90.6(11) . .
C171 N1 C122 128.5(8) . .
C172 N1 Sr1 113.2(8) . .
C162 N1 Sr1 109.0(12) . .
C121 N1 Sr1 102.7(4) . .
C161 N1 Sr1 109.9(8) . .
C171 N1 Sr1 107.6(7) . .
C122 N1 Sr1 110.3(4) . .
C141 N2 C222 76.6(5) . .
C141 N2 C131 131.4(4) . .
C222 N2 C131 117.7(5) . .
C141 N2 C221 106.0(5) . .
C222 N2 C221 30.1(4) . .
C131 N2 C221 101.4(4) . .
C141 N2 C142 39.4(4) . .
C222 N2 C142 108.6(4) . .
C131 N2 C142 95.3(3) . .
C221 N2 C142 137.9(4) . .
C141 N2 Sr1 102.6(3) . .
C222 N2 Sr1 112.5(4) . .
C131 N2 Sr1 111.50(19) . .
C221 N2 Sr1 99.6(3) . .
C142 N2 Sr1 109.7(2) . .
O3 C15 C201 110.5(3) . .
O3 C15 C142 111.1(3) . .
C201 C15 C142 133.7(4) . .
O3 C15 C181 108.1(3) . .
C201 C15 C181 115.1(5) . .
C142 C15 C181 69.1(4) . .
O3 C15 C182 110.9(3) . .
C201 C15 C182 72.4(4) . .
C142 C15 C182 109.8(3) . .
C181 C15 C182 45.6(4) . .
O3 C15 C202 107.4(3) . .
C201 C15 C202 32.9(4) . .
C142 C15 C202 113.4(4) . .
C181 C15 C202 140.2(4) . .
C182 C15 C202 104.0(4) . .
O3 C15 C141 109.7(3) . .
C201 C15 C141 106.9(5) . .
C142 C15 C141 39.0(3) . .
C181 C15 C141 106.4(5) . .
C182 C15 C141 136.5(4) . .
C202 C15 C141 77.8(4) . .
N1 C121 C131 113.4(7) . .
N2 C131 C121 115.3(4) . .
N2 C141 C15 118.7(5) . .
C191 C181 C15 117.9(12) . .
C15 C201 C211 116.8(6) . .
C15 C142 N2 110.4(3) . .
C192 C182 C15 112.1(10) . .
C212 C202 C15 116.9(5) . .

loop_
_geom_bond_atom_site_label_1
_geom_bond_atom_site_label_2
_geom_bond_distance
_geom_bond_site_symmetry_2
Sr1 O3 2.3902(17) 3_676
Sr1 O3 2.4454(19) .
Sr1 O2 2.4460(18) .
Sr1 O1 2.452(2) .
Sr1 N2 2.693(3) .
Sr1 N1 2.754(3) .
Sr1 Sr1 3.6659(12) 3_676
O1 C1 1.260(3) .
O2 C3 1.261(3) .
C1 C2 1.405(4) .
C1 C4 1.544(4) .
C2 C3 1.404(4) .
C3 C5 1.552(4) .
C4 C7 1.518(5) .
C4 C8 1.530(4) .
C4 C6 1.533(5) .
C5 C10 1.528(4) .
C5 C9 1.531(4) .
C5 C11 1.534(4) .
O3 C15 1.399(3) .
O3 Sr1 2.3901(17) 3_676
N1 C172 1.397(15) .
N1 C162 1.42(2) .
N1 C121 1.450(11) .
N1 C161 1.471(14) .
N1 C171 1.511(14) .
N1 C122 1.521(11) .
N2 C141 1.380(7) .
N2 C222 1.392(9) .
N2 C131 1.431(4) .
N2 C221 1.597(8) .
N2 C142 1.629(6) .
C15 C201 1.437(7) .
C15 C142 1.500(6) .
C15 C181 1.568(7) .
C15 C182 1.581(7) .
C15 C202 1.602(7) .
C15 C141 1.606(8) .
C121 C131 1.497(11) .
C181 C191 1.46(2) .
C201 C211 1.535(10) .
C182 C192 1.509(17) .
C202 C212 1.550(10) .
